data_1505131
loop_
_publ_author_name
'Qin, Anjun'
'Lam, Jacky W. Y.'
'Dong, Hongchen'
'Lu, Weixin'
'Jim, Cathy K. W.'
'Dong, Yongqiang'
'H\"aussler, Matthias'
'Sung, Herman H. Y.'
'Williams, Ian D.'
'Wong, George K. L.'
'Tang, Ben Zhong'

_publ_section_title
;
 Metal-Free, Regioselective Diyne Polycyclotrimerization:&#x00A0;
 Synthesis, Photoluminescence, Solvatochromism, and Two-Photon Absorption
 of a Triphenylamine-Containing Hyperbranched Poly(aroylarylene)
;
_journal_issue 14
_journal_name_full Macromolecules
_journal_page_first 4879
_journal_paper_doi 10.1021/ma070200w
_journal_volume 40
_journal_year 2007
_chemical_formula_sum 'C21 H15 N O'
_chemical_formula_weight 297.34
_chemical_name_systematic
; 
 ? 
;
_space_group_IT_number 14
_symmetry_cell_setting monoclinic
_symmetry_space_group_name_Hall '-P 2ybc'
_symmetry_space_group_name_H-M 'P 1 21/c 1'
_atom_sites_solution_hydrogens geom
_atom_sites_solution_primary direct
_atom_sites_solution_secondary difmap
_audit_creation_method SHELXL-97
_cell_angle_alpha 90.00
_cell_angle_beta 95.448(2)
_cell_angle_gamma 90.00
_cell_formula_units_Z 4
_cell_length_a 15.3215(15)
_cell_length_b 10.6382(11)
_cell_length_c 9.4347(9)
_cell_measurement_reflns_used 2555
_cell_measurement_temperature 100(2)
_cell_measurement_theta_max 28.76
_cell_measurement_theta_min 2.33
_cell_volume 1530.8(3)
_computing_structure_refinement 'SHELXL-97 (Sheldrick, 1997)'
_computing_structure_solution 'SHELXS-97 (Sheldrick, 1990)'
_diffrn_ambient_temperature 100(2)
_diffrn_measured_fraction_theta_full 0.965
_diffrn_measured_fraction_theta_max 0.958
_diffrn_radiation_monochromator graphite
_diffrn_radiation_source 'fine-focus sealed tube'
_diffrn_radiation_type MoK\a
_diffrn_radiation_wavelength 0.71073
_diffrn_reflns_av_R_equivalents 0.0262
_diffrn_reflns_av_sigmaI/netI 0.0331
_diffrn_reflns_limit_h_max 19
_diffrn_reflns_limit_h_min -16
_diffrn_reflns_limit_k_max 13
_diffrn_reflns_limit_k_min -13
_diffrn_reflns_limit_l_max 12
_diffrn_reflns_limit_l_min -11
_diffrn_reflns_number 8952
_diffrn_reflns_theta_full 25.00
_diffrn_reflns_theta_max 27.00
_diffrn_reflns_theta_min 2.33
_exptl_absorpt_coefficient_mu 0.079
_exptl_absorpt_correction_T_max 1.00
_exptl_absorpt_correction_T_min 0.86
_exptl_absorpt_correction_type multi-scan
_exptl_absorpt_process_details SADABS
_exptl_crystal_colour orange
_exptl_crystal_density_diffrn 1.290
_exptl_crystal_density_method 'not measured'
_exptl_crystal_description bar
_exptl_crystal_F_000 624
_exptl_crystal_size_max 0.40
_exptl_crystal_size_mid 0.18
_exptl_crystal_size_min 0.15
_refine_diff_density_max 0.218
_refine_diff_density_min -0.211
_refine_diff_density_rms 0.036
_refine_ls_extinction_method none
_refine_ls_goodness_of_fit_ref 1.041
_refine_ls_hydrogen_treatment constr
_refine_ls_matrix_type full
_refine_ls_number_parameters 208
_refine_ls_number_reflns 3197
_refine_ls_number_restraints 0
_refine_ls_restrained_S_all 1.041
_refine_ls_R_factor_all 0.0519
_refine_ls_R_factor_gt 0.0357
_refine_ls_shift/su_max 0.000
_refine_ls_shift/su_mean 0.000
_refine_ls_structure_factor_coef Fsqd
_refine_ls_weighting_details 'calc w=1/[\s^2^(Fo^2^)+(0.0510P)^2^+0.0000P] where P=(Fo^2^+2Fc^2^)/3'
_refine_ls_weighting_scheme calc
_refine_ls_wR_factor_gt 0.0853
_refine_ls_wR_factor_ref 0.0907
_reflns_number_gt 2493
_reflns_number_total 3197
_reflns_threshold_expression >2sigma(I)
_cod_data_source_file ma070200wsi20070427_063443.cif
_cod_data_source_block tang59
_cod_depositor_comments
;
The following automatic conversions were performed:

'_symmetry_cell_setting' value 'Monoclinic' changed to 'monoclinic'
according to /home/saulius/struct/CIF-dictionaries/cif_core.dic
dictionary named 'cif_core.dic' version 2.4.1 from 2010-06-29.

Automatic conversion script
Id: cif_fix_values 1715 2011-07-08 13:25:40Z adriana 
;
_cod_original_sg_symbol_H-M P2(1)/c
_cod_database_code 1505131

loop_
_symmetry_equiv_pos_as_xyz
'x, y, z'
'-x, y+1/2, -z+1/2'
'-x, -y, -z'
'x, -y-1/2, z-1/2'

loop_
_atom_site_label
_atom_site_type_symbol
_atom_site_fract_x
_atom_site_fract_y
_atom_site_fract_z
_atom_site_U_iso_or_equiv
_atom_site_adp_type
_atom_site_occupancy
_atom_site_symmetry_multiplicity
_atom_site_calc_flag
_atom_site_refinement_flags
O1 O 0.35093(5) 0.57972(8) 0.06947(9) 0.0296(2) Uani 1 1 d .
N1 N 0.75943(6) 0.63299(8) 0.28386(11) 0.0239(2) Uani 1 1 d .
C1 C 0.67176(7) 0.64154(10) 0.22705(12) 0.0213(2) Uani 1 1 d .
C2 C 0.61029(7) 0.55009(11) 0.25921(12) 0.0233(3) Uani 1 1 d .
H2A H 0.6279 0.4827 0.3215 0.028 Uiso 1 1 calc R
C3 C 0.52474(7) 0.55808(11) 0.20069(12) 0.0240(3) Uani 1 1 d .
H3A H 0.4841 0.4949 0.2219 0.029 Uiso 1 1 calc R
C4 C 0.49639(7) 0.65715(10) 0.11075(11) 0.0218(2) Uani 1 1 d .
C5 C 0.55726(7) 0.74868(10) 0.07968(12) 0.0228(3) Uani 1 1 d .
H5A H 0.5390 0.8169 0.0190 0.027 Uiso 1 1 calc R
C6 C 0.64381(7) 0.74090(10) 0.13643(12) 0.0235(3) Uani 1 1 d .
H6A H 0.6845 0.8034 0.1137 0.028 Uiso 1 1 calc R
C7 C 0.40423(7) 0.66238(11) 0.05064(11) 0.0236(3) Uani 1 1 d .
C8 C 0.37616(7) 0.77274(11) -0.03427(12) 0.0249(3) Uani 1 1 d .
C9 C 0.35067(8) 0.86080(12) -0.10349(13) 0.0297(3) Uani 1 1 d .
H9 H 0.3303 0.9313 -0.1589 0.036 Uiso 1 1 calc R
C11 C 0.81272(7) 0.74324(10) 0.30370(12) 0.0207(2) Uani 1 1 d .
C12 C 0.78205(7) 0.84955(10) 0.36810(12) 0.0229(3) Uani 1 1 d .
H12A H 0.7238 0.8516 0.3948 0.027 Uiso 1 1 calc R
C13 C 0.83647(7) 0.95288(11) 0.39344(12) 0.0243(3) Uani 1 1 d .
H13A H 0.8152 1.0258 0.4370 0.029 Uiso 1 1 calc R
C14 C 0.92152(7) 0.95035(11) 0.35574(12) 0.0246(3) Uani 1 1 d .
H14A H 0.9589 1.0208 0.3749 0.030 Uiso 1 1 calc R
C15 C 0.95203(7) 0.84490(11) 0.29007(12) 0.0259(3) Uani 1 1 d .
H15A H 1.0103 0.8433 0.2634 0.031 Uiso 1 1 calc R
C16 C 0.89768(7) 0.74139(11) 0.26310(12) 0.0245(3) Uani 1 1 d .
H16A H 0.9185 0.6695 0.2170 0.029 Uiso 1 1 calc R
C21 C 0.79677(7) 0.51729(10) 0.33658(12) 0.0212(2) Uani 1 1 d .
C22 C 0.84905(7) 0.51625(11) 0.46599(12) 0.0245(3) Uani 1 1 d .
H22A H 0.8584 0.5916 0.5193 0.029 Uiso 1 1 calc R
C23 C 0.88739(8) 0.40489(10) 0.51649(13) 0.0253(3) Uani 1 1 d .
H23A H 0.9245 0.4049 0.6031 0.030 Uiso 1 1 calc R
C24 C 0.87209(7) 0.29375(10) 0.44198(12) 0.0237(3) Uani 1 1 d .
H24A H 0.8974 0.2174 0.4783 0.028 Uiso 1 1 calc R
C25 C 0.81951(7) 0.29466(10) 0.31379(12) 0.0223(2) Uani 1 1 d .
H25A H 0.8084 0.2184 0.2628 0.027 Uiso 1 1 calc R
C26 C 0.78303(7) 0.40630(10) 0.25959(12) 0.0212(2) Uani 1 1 d .
H26A H 0.7488 0.4069 0.1702 0.025 Uiso 1 1 calc R

loop_
_atom_site_aniso_label
_atom_site_aniso_U_11
_atom_site_aniso_U_22
_atom_site_aniso_U_33
_atom_site_aniso_U_23
_atom_site_aniso_U_13
_atom_site_aniso_U_12
O1 0.0237(5) 0.0336(5) 0.0308(5) 0.0000(4) 0.0000(4) -0.0065(4)
N1 0.0203(5) 0.0184(5) 0.0319(5) 0.0010(4) -0.0031(4) 0.0001(4)
C1 0.0216(6) 0.0203(5) 0.0216(6) -0.0038(4) 0.0001(4) 0.0008(4)
C2 0.0242(6) 0.0223(6) 0.0236(6) 0.0018(5) 0.0030(4) 0.0018(5)
C3 0.0240(6) 0.0235(6) 0.0253(6) -0.0026(5) 0.0061(5) -0.0023(5)
C4 0.0213(6) 0.0244(6) 0.0198(6) -0.0025(5) 0.0018(4) 0.0009(5)
C5 0.0231(6) 0.0231(6) 0.0220(6) 0.0020(5) 0.0008(4) 0.0008(5)
C6 0.0224(6) 0.0215(6) 0.0267(6) 0.0007(5) 0.0029(5) -0.0029(5)
C7 0.0228(6) 0.0289(6) 0.0195(6) -0.0039(5) 0.0033(4) -0.0019(5)
C8 0.0182(6) 0.0331(7) 0.0231(6) -0.0049(5) 0.0003(4) -0.0031(5)
C9 0.0263(7) 0.0337(7) 0.0284(7) 0.0020(5) -0.0007(5) -0.0010(5)
C11 0.0202(6) 0.0200(5) 0.0212(6) 0.0026(4) -0.0024(4) -0.0006(4)
C12 0.0205(6) 0.0235(6) 0.0251(6) 0.0022(5) 0.0039(4) 0.0000(5)
C13 0.0287(7) 0.0199(6) 0.0241(6) -0.0007(5) 0.0020(5) 0.0001(5)
C14 0.0251(6) 0.0236(6) 0.0242(6) 0.0051(5) -0.0029(5) -0.0072(5)
C15 0.0168(6) 0.0328(6) 0.0280(6) 0.0060(5) 0.0012(5) 0.0005(5)
C16 0.0229(6) 0.0242(6) 0.0263(6) -0.0001(5) 0.0013(5) 0.0056(5)
C21 0.0214(6) 0.0191(5) 0.0227(6) 0.0010(4) 0.0005(4) 0.0009(4)
C22 0.0284(7) 0.0206(6) 0.0239(6) -0.0038(5) -0.0014(5) -0.0008(5)
C23 0.0273(6) 0.0270(6) 0.0205(6) 0.0016(5) -0.0030(5) 0.0003(5)
C24 0.0257(6) 0.0200(5) 0.0256(6) 0.0031(5) 0.0031(5) 0.0018(5)
C25 0.0219(6) 0.0203(5) 0.0251(6) -0.0034(5) 0.0039(4) -0.0024(4)
C26 0.0190(6) 0.0237(6) 0.0205(6) -0.0013(4) 0.0000(4) -0.0006(4)

loop_
_atom_type_symbol
_atom_type_description
_atom_type_scat_dispersion_real
_atom_type_scat_dispersion_imag
_atom_type_scat_source
C C 0.0033 0.0016 'International Tables Vol C Tables 4.2.6.8 and 6.1.1.4'
H H 0.0000 0.0000 'International Tables Vol C Tables 4.2.6.8 and 6.1.1.4'
N N 0.0061 0.0033 'International Tables Vol C Tables 4.2.6.8 and 6.1.1.4'
O O 0.0106 0.0060 'International Tables Vol C Tables 4.2.6.8 and 6.1.1.4'

loop_
_geom_angle_atom_site_label_1
_geom_angle_atom_site_label_2
_geom_angle_atom_site_label_3
_geom_angle
C1 N1 C21 121.84(9)
C1 N1 C11 120.75(9)
C21 N1 C11 117.16(9)
C6 C1 N1 120.59(10)
C6 C1 C2 118.77(11)
N1 C1 C2 120.64(10)
C3 C2 C1 120.16(11)
C2 C3 C4 121.34(10)
C3 C4 C5 118.54(11)
C3 C4 C7 119.62(10)
C5 C4 C7 121.83(10)
C6 C5 C4 120.70(10)
C5 C6 C1 120.47(10)
O1 C7 C8 119.36(10)
O1 C7 C4 123.07(11)
C8 C7 C4 117.56(10)
C9 C8 C7 177.86(12)
C12 C11 C16 119.80(10)
C12 C11 N1 120.84(10)
C16 C11 N1 119.30(10)
C13 C12 C11 119.91(10)
C14 C13 C12 120.40(11)
C13 C14 C15 119.82(11)
C14 C15 C16 120.15(11)
C15 C16 C11 119.90(11)
C26 C21 C22 119.72(10)
C26 C21 N1 120.94(10)
C22 C21 N1 119.33(10)
C23 C22 C21 119.78(10)
C24 C23 C22 120.64(11)
C23 C24 C25 119.53(11)
C24 C25 C26 120.44(10)
C25 C26 C21 119.83(11)

loop_
_geom_bond_atom_site_label_1
_geom_bond_atom_site_label_2
_geom_bond_distance
O1 C7 1.2245(13)
N1 C1 1.4010(14)
N1 C21 1.4268(13)
N1 C11 1.4313(14)
C1 C6 1.4008(15)
C1 C2 1.4071(15)
C2 C3 1.3758(16)
C3 C4 1.3962(16)
C4 C5 1.3984(15)
C4 C7 1.4719(16)
C5 C6 1.3847(15)
C7 C8 1.4628(16)
C8 C9 1.1867(17)
C11 C12 1.3869(15)
C11 C16 1.3914(15)
C12 C13 1.3866(16)
C13 C14 1.3833(16)
C14 C15 1.3841(16)
C15 C16 1.3894(16)
C21 C26 1.3918(15)
C21 C22 1.3953(16)
C22 C23 1.3864(15)
C23 C24 1.3841(15)
C24 C25 1.3881(16)
C25 C26 1.3893(15)

loop_
_geom_torsion_atom_site_label_1
_geom_torsion_atom_site_label_2
_geom_torsion_atom_site_label_3
_geom_torsion_atom_site_label_4
_geom_torsion
C21 N1 C1 C6 -159.40(10)
C11 N1 C1 C6 26.67(15)
C21 N1 C1 C2 20.20(16)
C11 N1 C1 C2 -153.74(10)
C6 C1 C2 C3 0.84(16)
N1 C1 C2 C3 -178.76(10)
C1 C2 C3 C4 -1.13(17)
C2 C3 C4 C5 0.57(16)
C2 C3 C4 C7 -179.84(10)
C3 C4 C5 C6 0.26(16)
C7 C4 C5 C6 -179.32(10)
C4 C5 C6 C1 -0.52(17)
N1 C1 C6 C5 179.57(10)
C2 C1 C6 C5 -0.03(16)
C3 C4 C7 O1 -3.96(16)
C5 C4 C7 O1 175.61(11)
C3 C4 C7 C8 175.53(10)
C5 C4 C7 C8 -4.89(15)
O1 C7 C8 C9 4(3)
C4 C7 C8 C9 -175(3)
C1 N1 C11 C12 47.36(15)
C21 N1 C11 C12 -126.85(11)
C1 N1 C11 C16 -135.36(11)
C21 N1 C11 C16 50.43(14)
C16 C11 C12 C13 -0.84(17)
N1 C11 C12 C13 176.43(10)
C11 C12 C13 C14 -0.44(17)
C12 C13 C14 C15 1.13(17)
C13 C14 C15 C16 -0.54(17)
C14 C15 C16 C11 -0.73(17)
C12 C11 C16 C15 1.42(17)
N1 C11 C16 C15 -175.89(10)
C1 N1 C21 C26 45.82(15)
C11 N1 C21 C26 -140.04(11)
C1 N1 C21 C22 -135.33(11)
C11 N1 C21 C22 38.80(15)
C26 C21 C22 C23 0.42(17)
N1 C21 C22 C23 -178.44(10)
C21 C22 C23 C24 -2.05(17)
C22 C23 C24 C25 1.54(17)
C23 C24 C25 C26 0.60(16)
C24 C25 C26 C21 -2.22(16)
C22 C21 C26 C25 1.69(17)
N1 C21 C26 C25 -179.47(10)

loop_
_cod_related_entry_id
_cod_related_entry_code
_cod_related_entry_database
1 30651560 ChemSpider
